data_4065787
loop_
_publ_author_name
'Debono, Nathalie'
'Labande, Agn\`es'
'Manoury, Eric'
'Daran, Jean-Claude'
'Poli, Rinaldo'

_publ_section_title
;
 Palladium Complexes of Planar Chiral Ferrocenyl Phosphine-NHC Ligands:
 New Catalysts for the Asymmetric Suzuki&#x2212;Miyaura Reaction
;
_journal_issue 8
_journal_name_full Organometallics
_journal_page_first 1879
_journal_paper_doi 10.1021/om100125k
_journal_volume 29
_journal_year 2010
_chemical_formula_sum 'C27 H25 Cl2 Fe N2 P Pd'
_chemical_formula_weight 641.61
_chemical_name_systematic
;
 ?
;
_space_group_IT_number 19
_symmetry_cell_setting orthorhombic
_symmetry_space_group_name_Hall 'P 2ac 2ab'
_symmetry_space_group_name_H-M 'P 21 21 21'
_atom_sites_solution_hydrogens geom
_atom_sites_solution_primary direct
_atom_sites_solution_secondary difmap
_audit_creation_method SHELXL-97
_cell_angle_alpha 90.00
_cell_angle_beta 90.00
_cell_angle_gamma 90.00
_cell_formula_units_Z 4
_cell_length_a 10.5341(6)
_cell_length_b 13.8362(7)
_cell_length_c 17.5315(8)
_cell_measurement_reflns_used 9226
_cell_measurement_temperature 180(2)
_cell_measurement_theta_max 25.21
_cell_measurement_theta_min 2.75
_cell_volume 2555.2(2)
_computing_cell_refinement APEX2
_computing_data_collection 'APEX2 (Bruker, 2007)'
_computing_data_reduction 'SAINT (Bruker, 2007)'
_computing_molecular_graphics 'ORTEPIII (Burnett & Johnson, 1996); ORTEP-3 for Windows (Farrugia, 1997)'
_computing_publication_material SHELXL-97
_computing_structure_refinement 'SHELXL-97 (Sheldrick, 2008)'
_computing_structure_solution 'SIR-97 (Altomare et al., 1999)'
_diffrn_ambient_temperature 180(2)
_diffrn_measured_fraction_theta_full 0.995
_diffrn_measured_fraction_theta_max 0.995
_diffrn_measurement_device_type 'CCD area detector, APEXII'
_diffrn_measurement_method '\f and \w scans'
_diffrn_radiation_monochromator graphite
_diffrn_radiation_source 'sealed tube'
_diffrn_radiation_type MoK\a
_diffrn_radiation_wavelength 0.71073
_diffrn_reflns_av_R_equivalents 0.0648
_diffrn_reflns_av_sigmaI/netI 0.0317
_diffrn_reflns_limit_h_max 12
_diffrn_reflns_limit_h_min -12
_diffrn_reflns_limit_k_max 16
_diffrn_reflns_limit_k_min -16
_diffrn_reflns_limit_l_max 21
_diffrn_reflns_limit_l_min -21
_diffrn_reflns_number 65450
_diffrn_reflns_theta_full 25.46
_diffrn_reflns_theta_max 25.46
_diffrn_reflns_theta_min 3.52
_exptl_absorpt_coefficient_mu 1.562
_exptl_absorpt_correction_T_max 1.0
_exptl_absorpt_correction_T_min 0.835
_exptl_absorpt_correction_type multi-scan
_exptl_absorpt_process_details 'SADABS (Bruker, 2007)'
_exptl_crystal_colour orange
_exptl_crystal_density_diffrn 1.668
_exptl_crystal_density_method 'not measured'
_exptl_crystal_description block
_exptl_crystal_F_000 1288
_exptl_crystal_size_max 0.22
_exptl_crystal_size_mid 0.11
_exptl_crystal_size_min 0.10
_refine_diff_density_max 0.453
_refine_diff_density_min -0.319
_refine_diff_density_rms 0.067
_refine_ls_abs_structure_details 'Flack H D (1983), Acta Cryst. A39, 876-881'
_refine_ls_abs_structure_Flack 0.014(18)
_refine_ls_extinction_method none
_refine_ls_goodness_of_fit_ref 1.034
_refine_ls_hydrogen_treatment constr
_refine_ls_matrix_type full
_refine_ls_number_parameters 308
_refine_ls_number_reflns 4708
_refine_ls_number_restraints 0
_refine_ls_restrained_S_all 1.034
_refine_ls_R_factor_all 0.0313
_refine_ls_R_factor_gt 0.0243
_refine_ls_shift/su_max 0.001
_refine_ls_shift/su_mean 0.000
_refine_ls_structure_factor_coef Fsqd
_refine_ls_weighting_details 'calc w=1/[\s^2^(Fo^2^)+(0.0269P)^2^+1.2859P] where P=(Fo^2^+2Fc^2^)/3'
_refine_ls_weighting_scheme calc
_refine_ls_wR_factor_gt 0.0524
_refine_ls_wR_factor_ref 0.0552
_reflns_number_gt 4283
_reflns_number_total 4708
_reflns_threshold_expression I>2\s(I)
_cod_data_source_file om100125k_si_002.cif
_cod_data_source_block 2a(R)
_cod_depositor_comments
;
The following automatic conversions were performed:

'_symmetry_cell_setting' value 'Orthorhombic' changed to
'orthorhombic' according to
/home/saulius/struct/CIF-dictionaries/cif_core.dic dictionary named
'cif_core.dic' version 2.4.1 from 2010-06-29.

Automatic conversion script
Id: cif_fix_values 1715 2011-07-08 13:25:40Z adriana 
;
_cod_original_sg_symbol_H-M 'P2(1)2(1)2(1) '
_cod_database_code 4065787

loop_
_symmetry_equiv_pos_as_xyz
'x, y, z'
'-x+1/2, -y, z+1/2'
'x+1/2, -y+1/2, -z'
'-x, y+1/2, -z+1/2'

loop_
_atom_site_label
_atom_site_type_symbol
_atom_site_fract_x
_atom_site_fract_y
_atom_site_fract_z
_atom_site_U_iso_or_equiv
_atom_site_adp_type
_atom_site_occupancy
_atom_site_symmetry_multiplicity
_atom_site_calc_flag
_atom_site_refinement_flags
Pd1 Pd 1.14983(2) 0.520668(19) 0.096997(14) 0.01822(7) Uani 1 1 d .
Fe1 Fe 0.72439(5) 0.59374(4) 0.17825(3) 0.02083(12) Uani 1 1 d .
Cl1 Cl 1.31680(8) 0.61978(7) 0.05187(6) 0.0304(2) Uani 1 1 d .
Cl2 Cl 1.26803(8) 0.48005(8) 0.20593(5) 0.0332(2) Uani 1 1 d .
P1 P 0.97146(9) 0.43793(6) 0.12308(5) 0.01730(19) Uani 1 1 d .
N1 N 0.9822(3) 0.6221(2) -0.01335(15) 0.0218(7) Uani 1 1 d .
N2 N 1.1060(3) 0.5235(2) -0.07095(15) 0.0249(6) Uani 1 1 d .
C1 C 0.8250(3) 0.5039(2) 0.10904(17) 0.0194(8) Uani 1 1 d .
C2 C 0.8060(3) 0.5972(3) 0.07370(18) 0.0208(8) Uani 1 1 d .
C3 C 0.6726(3) 0.6119(3) 0.0669(2) 0.0284(9) Uani 1 1 d .
H3 H 0.6329 0.6667 0.0447 0.034 Uiso 1 1 calc R
C4 C 0.6093(3) 0.5318(3) 0.0986(2) 0.0306(9) Uani 1 1 d .
H4 H 0.5199 0.5238 0.1020 0.037 Uiso 1 1 calc R
C5 C 0.7014(3) 0.4655(3) 0.1243(2) 0.0259(8) Uani 1 1 d .
H5 H 0.6842 0.4051 0.1479 0.031 Uiso 1 1 calc R
C6 C 0.6432(5) 0.7071(3) 0.2350(2) 0.0388(10) Uani 1 1 d .
H6 H 0.5865 0.7535 0.2141 0.047 Uiso 1 1 calc R
C7 C 0.6082(4) 0.6179(3) 0.2688(2) 0.0412(11) Uani 1 1 d .
H7 H 0.5243 0.5935 0.2744 0.049 Uiso 1 1 calc R
C8 C 0.7212(4) 0.5719(3) 0.2928(2) 0.0371(10) Uani 1 1 d .
H8 H 0.7268 0.5109 0.3174 0.045 Uiso 1 1 calc R
C9 C 0.8231(4) 0.6317(3) 0.2739(2) 0.0371(10) Uani 1 1 d .
H9 H 0.9101 0.6186 0.2837 0.045 Uiso 1 1 calc R
C10 C 0.7742(5) 0.7151(3) 0.2375(2) 0.0385(11) Uani 1 1 d .
H10 H 0.8228 0.7676 0.2183 0.046 Uiso 1 1 calc R
C21 C 0.9092(4) 0.6646(3) 0.0492(2) 0.0263(8) Uani 1 1 d .
H21A H 0.8716 0.7266 0.0324 0.032 Uiso 1 1 calc R
H21B H 0.9662 0.6779 0.0929 0.032 Uiso 1 1 calc R
C23 C 1.0698(3) 0.5543(3) -0.00143(18) 0.0208(8) Uani 1 1 d .
C24 C 0.9620(3) 0.6353(3) -0.0904(2) 0.0297(8) Uani 1 1 d .
H24 H 0.9043 0.6792 -0.1135 0.036 Uiso 1 1 calc R
C25 C 1.0408(4) 0.5733(3) -0.1265(2) 0.0302(9) Uani 1 1 d .
H25 H 1.0495 0.5656 -0.1801 0.036 Uiso 1 1 calc R
C26 C 1.2004(4) 0.4477(3) -0.0856(2) 0.0378(10) Uani 1 1 d .
H26A H 1.2782 0.4620 -0.0570 0.057 Uiso 1 1 calc R
H26B H 1.2196 0.4455 -0.1402 0.057 Uiso 1 1 calc R
H26C H 1.1665 0.3851 -0.0692 0.057 Uiso 1 1 calc R
C111 C 0.9456(3) 0.3815(3) 0.21587(19) 0.0229(8) Uani 1 1 d .
C112 C 0.8682(4) 0.2995(3) 0.2215(2) 0.0279(9) Uani 1 1 d .
H112 H 0.8398 0.2679 0.1765 0.034 Uiso 1 1 calc R
C113 C 0.8328(4) 0.2641(3) 0.2929(2) 0.0347(9) Uani 1 1 d .
H113 H 0.7800 0.2087 0.2968 0.042 Uiso 1 1 calc R
C114 C 0.8757(4) 0.3107(3) 0.3584(2) 0.0345(10) Uani 1 1 d .
H114 H 0.8501 0.2880 0.4071 0.041 Uiso 1 1 calc R
C115 C 0.9550(4) 0.3893(3) 0.3528(2) 0.0335(10) Uani 1 1 d .
H115 H 0.9862 0.4192 0.3979 0.040 Uiso 1 1 calc R
C116 C 0.9899(4) 0.4256(3) 0.28212(19) 0.0266(8) Uani 1 1 d .
H116 H 1.0440 0.4804 0.2789 0.032 Uiso 1 1 calc R
C121 C 0.9592(3) 0.3375(2) 0.05625(19) 0.0200(8) Uani 1 1 d .
C122 C 0.8801(4) 0.3428(3) -0.0078(2) 0.0288(9) Uani 1 1 d .
H122 H 0.8301 0.3988 -0.0168 0.035 Uiso 1 1 calc R
C123 C 0.8758(4) 0.2655(3) -0.0577(2) 0.0341(10) Uani 1 1 d .
H123 H 0.8237 0.2696 -0.1018 0.041 Uiso 1 1 calc R
C124 C 0.9439(4) 0.1844(3) -0.0452(2) 0.0370(10) Uani 1 1 d .
H124 H 0.9375 0.1314 -0.0794 0.044 Uiso 1 1 calc R
C125 C 1.0229(4) 0.1787(3) 0.0174(2) 0.0394(10) Uani 1 1 d .
H125 H 1.0712 0.1218 0.0264 0.047 Uiso 1 1 calc R
C126 C 1.0316(4) 0.2559(3) 0.0671(2) 0.0296(9) Uani 1 1 d .
H126 H 1.0881 0.2525 0.1092 0.035 Uiso 1 1 calc R

loop_
_atom_site_aniso_label
_atom_site_aniso_U_11
_atom_site_aniso_U_22
_atom_site_aniso_U_33
_atom_site_aniso_U_23
_atom_site_aniso_U_13
_atom_site_aniso_U_12
Pd1 0.01741(12) 0.01999(12) 0.01727(12) 0.00280(11) -0.00114(11) 0.00087(12)
Fe1 0.0226(3) 0.0180(3) 0.0219(3) -0.0017(2) 0.0036(2) 0.0011(2)
Cl1 0.0222(5) 0.0311(5) 0.0379(5) 0.0099(4) 0.0019(4) -0.0040(4)
Cl2 0.0275(5) 0.0468(6) 0.0252(4) 0.0097(5) -0.0096(4) -0.0031(5)
P1 0.0185(5) 0.0174(4) 0.0160(4) 0.0018(3) -0.0008(3) 0.0016(4)
N1 0.0243(16) 0.0245(17) 0.0167(15) 0.0038(12) -0.0001(13) -0.0004(13)
N2 0.0241(15) 0.0299(16) 0.0206(15) 0.0022(14) 0.0009(11) 0.0039(15)
C1 0.0212(17) 0.0201(19) 0.0168(17) -0.0016(13) -0.0008(13) 0.0006(13)
C2 0.0219(18) 0.0202(18) 0.0205(18) -0.0036(14) -0.0023(13) 0.0035(14)
C3 0.029(2) 0.030(2) 0.0266(19) -0.0031(16) -0.0070(16) 0.0054(17)
C4 0.0219(18) 0.026(2) 0.044(2) -0.009(2) -0.0067(18) -0.0004(16)
C5 0.0247(19) 0.020(2) 0.033(2) -0.0088(16) 0.0000(15) -0.0013(15)
C6 0.059(3) 0.029(2) 0.028(2) -0.0041(16) 0.008(2) 0.020(2)
C7 0.047(3) 0.038(3) 0.039(2) 0.003(2) 0.021(2) 0.009(2)
C8 0.060(3) 0.033(2) 0.0186(19) 0.0027(17) 0.011(2) 0.009(2)
C9 0.046(3) 0.039(2) 0.026(2) -0.0144(18) -0.0030(19) 0.006(2)
C10 0.068(3) 0.020(2) 0.027(2) -0.0103(17) 0.009(2) -0.008(2)
C21 0.033(2) 0.027(2) 0.0184(19) 0.0029(15) 0.0036(16) 0.0052(17)
C23 0.0179(19) 0.0237(19) 0.0208(19) 0.0033(15) 0.0020(14) -0.0003(15)
C24 0.032(2) 0.035(2) 0.0212(18) 0.0102(18) -0.0007(17) 0.0028(17)
C25 0.037(2) 0.037(2) 0.0172(17) 0.0069(16) -0.0023(16) 0.0000(19)
C26 0.038(2) 0.046(3) 0.029(2) -0.0032(19) 0.0056(18) 0.0119(18)
C111 0.0213(19) 0.027(2) 0.0204(18) 0.0038(15) 0.0007(15) 0.0050(16)
C112 0.029(2) 0.029(2) 0.0257(19) 0.0034(16) 0.0002(17) 0.0001(18)
C113 0.033(2) 0.034(2) 0.038(2) 0.0138(18) 0.011(2) 0.0024(18)
C114 0.033(2) 0.046(3) 0.024(2) 0.0137(18) 0.0088(17) 0.016(2)
C115 0.037(2) 0.044(3) 0.0201(19) -0.0008(17) -0.0016(17) 0.008(2)
C116 0.028(2) 0.031(2) 0.0205(18) 0.0035(16) 0.0023(16) 0.0032(17)
C121 0.0212(19) 0.0202(19) 0.0185(18) 0.0010(14) 0.0023(15) -0.0005(15)
C122 0.033(2) 0.032(2) 0.0220(19) -0.0011(16) -0.0022(16) 0.0092(17)
C123 0.031(2) 0.045(2) 0.026(2) -0.0079(18) -0.0045(17) 0.0015(19)
C124 0.043(2) 0.037(2) 0.031(2) -0.0148(19) 0.003(2) 0.001(2)
C125 0.045(3) 0.029(2) 0.044(3) -0.0056(19) 0.000(2) 0.014(2)
C126 0.032(2) 0.030(2) 0.0264(19) -0.0014(16) -0.0034(17) 0.0082(18)

loop_
_atom_type_symbol
_atom_type_description
_atom_type_scat_dispersion_real
_atom_type_scat_dispersion_imag
_atom_type_scat_source
C C 0.0033 0.0016 'International Tables Vol C Tables 4.2.6.8 and 6.1.1.4'
H H 0.0000 0.0000 'International Tables Vol C Tables 4.2.6.8 and 6.1.1.4'
N N 0.0061 0.0033 'International Tables Vol C Tables 4.2.6.8 and 6.1.1.4'
P P 0.1023 0.0942 'International Tables Vol C Tables 4.2.6.8 and 6.1.1.4'
Cl Cl 0.1484 0.1585 'International Tables Vol C Tables 4.2.6.8 and 6.1.1.4'
Fe Fe 0.3463 0.8444 'International Tables Vol C Tables 4.2.6.8 and 6.1.1.4'
Pd Pd -0.9988 1.0072 'International Tables Vol C Tables 4.2.6.8 and 6.1.1.4'

loop_
_geom_angle_atom_site_label_1
_geom_angle_atom_site_label_2
_geom_angle_atom_site_label_3
_geom_angle
C23 Pd1 P1 86.61(10)
C23 Pd1 Cl2 173.13(10)
P1 Pd1 Cl2 98.97(3)
C23 Pd1 Cl1 83.61(10)
P1 Pd1 Cl1 169.95(3)
Cl2 Pd1 Cl1 90.95(3)
C2 Fe1 C5 69.44(15)
C2 Fe1 C8 154.90(16)
C5 Fe1 C8 109.26(16)
C2 Fe1 C7 163.50(16)
C5 Fe1 C7 115.91(17)
C8 Fe1 C7 40.71(17)
C2 Fe1 C1 41.74(13)
C5 Fe1 C1 41.29(13)
C8 Fe1 C1 120.50(15)
C7 Fe1 C1 151.63(15)
C2 Fe1 C4 69.05(15)
C5 Fe1 C4 40.57(14)
C8 Fe1 C4 127.24(18)
C7 Fe1 C4 104.25(18)
C1 Fe1 C4 69.17(13)
C2 Fe1 C9 121.40(16)
C5 Fe1 C9 132.05(16)
C8 Fe1 C9 40.06(17)
C7 Fe1 C9 67.85(18)
C1 Fe1 C9 112.42(15)
C4 Fe1 C9 166.84(17)
C2 Fe1 C3 41.02(13)
C5 Fe1 C3 68.22(15)
C8 Fe1 C3 163.50(17)
C7 Fe1 C3 124.44(17)
C1 Fe1 C3 69.16(13)
C4 Fe1 C3 40.33(15)
C9 Fe1 C3 152.82(17)
C2 Fe1 C10 109.37(15)
C5 Fe1 C10 171.23(17)
C8 Fe1 C10 67.89(16)
C7 Fe1 C10 67.81(18)
C1 Fe1 C10 132.19(16)
C4 Fe1 C10 147.84(17)
C9 Fe1 C10 40.57(17)
C3 Fe1 C10 116.98(16)
C2 Fe1 C6 126.82(15)
C5 Fe1 C6 148.13(18)
C8 Fe1 C6 68.06(16)
C7 Fe1 C6 40.73(16)
C1 Fe1 C6 167.54(15)
C4 Fe1 C6 114.01(17)
C9 Fe1 C6 67.45(17)
C3 Fe1 C6 104.99(16)
C10 Fe1 C6 39.60(18)
C1 P1 C121 103.70(15)
C1 P1 C111 102.10(15)
C121 P1 C111 103.67(16)
C1 P1 Pd1 115.35(11)
C121 P1 Pd1 108.47(11)
C111 P1 Pd1 121.62(12)
C23 N1 C24 110.7(3)
C23 N1 C21 122.0(3)
C24 N1 C21 126.9(3)
C23 N2 C25 109.9(3)
C23 N2 C26 125.2(3)
C25 N2 C26 124.9(3)
C5 C1 C2 106.6(3)
C5 C1 P1 124.3(3)
C2 C1 P1 128.8(2)
C5 C1 Fe1 69.00(19)
C2 C1 Fe1 68.78(18)
P1 C1 Fe1 132.17(16)
C3 C2 C1 107.4(3)
C3 C2 C21 127.2(3)
C1 C2 C21 125.4(3)
C3 C2 Fe1 70.1(2)
C1 C2 Fe1 69.48(18)
C21 C2 Fe1 125.7(2)
C4 C3 C2 108.8(3)
C4 C3 Fe1 69.7(2)
C2 C3 Fe1 68.9(2)
C3 C4 C5 108.2(3)
C3 C4 Fe1 70.0(2)
C5 C4 Fe1 69.2(2)
C4 C5 C1 109.0(3)
C4 C5 Fe1 70.2(2)
C1 C5 Fe1 69.71(19)
C10 C6 C7 108.4(4)
C10 C6 Fe1 70.1(2)
C7 C6 Fe1 69.2(2)
C8 C7 C6 107.3(4)
C8 C7 Fe1 69.6(2)
C6 C7 Fe1 70.1(2)
C9 C8 C7 108.1(3)
C9 C8 Fe1 70.4(2)
C7 C8 Fe1 69.7(2)
C8 C9 C10 108.1(4)
C8 C9 Fe1 69.6(2)
C10 C9 Fe1 69.8(2)
C6 C10 C9 108.2(4)
C6 C10 Fe1 70.3(2)
C9 C10 Fe1 69.6(2)
N1 C21 C2 110.3(3)
N1 C23 N2 106.1(3)
N1 C23 Pd1 126.7(2)
N2 C23 Pd1 126.5(3)
C25 C24 N1 106.3(3)
C24 C25 N2 107.1(3)
C116 C111 C112 119.5(3)
C116 C111 P1 120.4(3)
C112 C111 P1 119.7(3)
C113 C112 C111 120.2(4)
C114 C113 C112 119.4(4)
C115 C114 C113 120.4(3)
C114 C115 C116 120.7(4)
C115 C116 C111 119.9(4)
C126 C121 C122 118.9(3)
C126 C121 P1 119.9(3)
C122 C121 P1 121.2(3)
C123 C122 C121 119.1(3)
C124 C123 C122 121.5(4)
C123 C124 C125 119.8(4)
C124 C125 C126 119.8(4)
C121 C126 C125 120.7(4)

loop_
_geom_bond_atom_site_label_1
_geom_bond_atom_site_label_2
_geom_bond_distance
Pd1 C23 1.976(3)
Pd1 P1 2.2472(10)
Pd1 Cl2 2.3481(9)
Pd1 Cl1 2.3665(9)
Fe1 C2 2.025(3)
Fe1 C5 2.025(3)
Fe1 C8 2.031(4)
Fe1 C7 2.033(4)
Fe1 C1 2.035(3)
Fe1 C4 2.038(4)
Fe1 C9 2.041(4)
Fe1 C3 2.042(4)
Fe1 C10 2.044(4)
Fe1 C6 2.045(4)
P1 C1 1.809(3)
P1 C121 1.822(3)
P1 C111 1.825(3)
N1 C23 1.333(4)
N1 C24 1.380(4)
N1 C21 1.463(4)
N2 C23 1.346(4)
N2 C25 1.377(4)
N2 C26 1.467(5)
C1 C5 1.431(5)
C1 C2 1.446(5)
C2 C3 1.425(5)
C2 C21 1.494(5)
C3 C4 1.406(5)
C4 C5 1.409(5)
C6 C10 1.385(6)
C6 C7 1.419(6)
C7 C8 1.413(6)
C8 C9 1.395(6)
C9 C10 1.416(6)
C24 C25 1.350(5)
C111 C116 1.393(5)
C111 C112 1.400(5)
C112 C113 1.396(5)
C113 C114 1.392(6)
C114 C115 1.376(6)
C115 C116 1.387(5)
C121 C126 1.376(5)
C121 C122 1.400(5)
C122 C123 1.383(5)
C123 C124 1.350(6)
C124 C125 1.380(6)
C125 C126 1.381(5)
